data_2233823
loop_
_publ_author_name
'Ma, Zhan-Ling'

_publ_section_title
;
 <i>catena</i>-Poly[(diaquacadmium)-\m-4,4'-[sulfonylbis(1,4-phenyleneoxy)]diacetato-\k^4^<i>O</i>,<i>O</i>':<i>O</i>'',<i>O</i>''']
;
_journal_coeditor_code HB6572
_journal_issue 3
_journal_name_full 'Acta Crystallographica Section E'
_journal_page_first m267
_journal_paper_doi 10.1107/S160053681200445X
_journal_volume 68
_journal_year 2012
_chemical_formula_iupac '[Cd (C16 H12 O8 S) (H2 O)2]'
_chemical_formula_moiety 'C16 H16 Cd O10 S'
_chemical_formula_sum 'C16 H16 Cd O10 S'
_chemical_formula_weight 512.75
_chemical_name_systematic
;
<i>catena</i>-Poly[(diaquacadmium)-
\m-4,4'-[sulfonylbis(1,4-phenyleneoxy)]diacetato-
\k^4^<i>O</i>,<i>O</i>':<i>O</i>'',<i>O</i>''']
;
_space_group_IT_number 5
_symmetry_cell_setting monoclinic
_symmetry_space_group_name_Hall 'C 2y'
_symmetry_space_group_name_H-M 'C 1 2 1'
_atom_sites_solution_hydrogens geom
_atom_sites_solution_primary direct
_atom_sites_solution_secondary difmap
_cell_angle_alpha 90.00
_cell_angle_beta 111.6920(10)
_cell_angle_gamma 90.00
_cell_formula_units_Z 2
_cell_length_a 11.9274(11)
_cell_length_b 5.3995(5)
_cell_length_c 14.8194(14)
_cell_measurement_reflns_used 1449
_cell_measurement_temperature 295
_cell_measurement_theta_max 25.95
_cell_measurement_theta_min 2.96
_cell_volume 886.81(14)
_computing_cell_refinement 'SAINT (Bruker, 2005)'
_computing_data_collection 'APEX2 (Bruker, 2005)'
_computing_data_reduction 'SAINT (Bruker, 2005)'
_computing_molecular_graphics 'SHELXTL (Sheldrick, 2008)'
_computing_publication_material 'SHELXTL (Sheldrick, 2008)'
_computing_structure_refinement 'SHELXL97 (Sheldrick, 2008)'
_computing_structure_solution 'SHELXS97 (Sheldrick, 2008)'
_diffrn_ambient_temperature 295
_diffrn_measured_fraction_theta_full 0.997
_diffrn_measured_fraction_theta_max 0.997
_diffrn_measurement_device_type 'Bruker APEXII CCD'
_diffrn_measurement_method '\f and \w scans'
_diffrn_radiation_monochromator graphite
_diffrn_radiation_source 'fine-focus sealed tube'
_diffrn_radiation_type MoK\a
_diffrn_radiation_wavelength 0.71073
_diffrn_reflns_av_R_equivalents 0.0204
_diffrn_reflns_av_sigmaI/netI 0.0323
_diffrn_reflns_limit_h_max 12
_diffrn_reflns_limit_h_min -14
_diffrn_reflns_limit_k_max 6
_diffrn_reflns_limit_k_min -3
_diffrn_reflns_limit_l_max 16
_diffrn_reflns_limit_l_min -17
_diffrn_reflns_number 2364
_diffrn_reflns_theta_full 25.05
_diffrn_reflns_theta_max 25.05
_diffrn_reflns_theta_min 1.48
_diffrn_standards_decay_% 0
_diffrn_standards_number 0
_exptl_absorpt_coefficient_mu 1.405
_exptl_absorpt_correction_T_max 0.8495
_exptl_absorpt_correction_T_min 0.8169
_exptl_absorpt_correction_type multi-scan
_exptl_absorpt_process_details '(SADABS; Bruker, 2005)'
_exptl_crystal_colour colorless
_exptl_crystal_density_diffrn 1.920
_exptl_crystal_density_method 'not measured'
_exptl_crystal_description block
_exptl_crystal_F_000 512
_exptl_crystal_size_max 0.15
_exptl_crystal_size_mid 0.14
_exptl_crystal_size_min 0.12
_refine_diff_density_max 0.232
_refine_diff_density_min -0.342
_refine_ls_abs_structure_details 'Flack (1983), 361 Friedel pairs'
_refine_ls_abs_structure_Flack 0.04(3)
_refine_ls_extinction_method none
_refine_ls_goodness_of_fit_ref 1.003
_refine_ls_hydrogen_treatment constr
_refine_ls_matrix_type full
_refine_ls_number_parameters 128
_refine_ls_number_reflns 1240
_refine_ls_number_restraints 1
_refine_ls_restrained_S_all 1.002
_refine_ls_R_factor_all 0.0207
_refine_ls_R_factor_gt 0.0199
_refine_ls_shift/su_max 0.000
_refine_ls_shift/su_mean 0.000
_refine_ls_structure_factor_coef Fsqd
_refine_ls_weighting_details 'calc w=1/[\s^2^(Fo^2^)+(0.0235P)^2^+0.0192P] where P=(Fo^2^+2Fc^2^)/3'
_refine_ls_weighting_scheme calc
_refine_ls_wR_factor_gt 0.0436
_refine_ls_wR_factor_ref 0.0439
_reflns_number_gt 1220
_reflns_number_total 1240
_reflns_threshold_expression I>2\s(I)
_cod_data_source_file hb6572.cif
_cod_data_source_block I
_cod_original_sg_symbol_H-M 'C 2'
_cod_database_code 2233823
_cod_database_fobs_code 2233823

loop_
_symmetry_equiv_pos_as_xyz
'x, y, z'
'-x, y, -z'
'x+1/2, y+1/2, z'
'-x+1/2, y+1/2, -z'

loop_
_atom_site_type_symbol
_atom_site_label
_atom_site_fract_x
_atom_site_fract_y
_atom_site_fract_z
_atom_site_U_iso_or_equiv
_atom_site_adp_type
_atom_site_calc_flag
_atom_site_refinement_flags
_atom_site_occupancy
_atom_site_symmetry_multiplicity
Cd Cd1 1.0000 -0.5416 0.5000 0.02782(11) Uani d S 1 2
S S1 0.5000 0.8539(2) 0.0000 0.0263(3) Uani d S 1 2
O O1 0.7967(2) 0.1490(5) 0.2934(2) 0.0378(7) Uani d . 1 1
O O2 0.9342(2) -0.2296(5) 0.38439(17) 0.0291(6) Uani d . 1 1
O O3 0.7996(2) -0.3705(5) 0.44023(18) 0.0329(6) Uani d . 1 1
O O4 1.0681(2) -0.8139(5) 0.4240(2) 0.0464(8) Uani d . 1 1
H H10 1.1352 -0.8433 0.4183 0.070 Uiso d R 1 1
H H9 1.0227 -0.9369 0.3993 0.070 Uiso d R 1 1
O O5 0.4191(2) 0.9887(8) 0.03394(16) 0.0355(7) Uani d . 1 1
C C1 0.7421(3) -0.0213(13) 0.3363(2) 0.0287(8) Uani d . 1 1
H H1A 0.6732 -0.0974 0.2865 0.034 Uiso calc R 1 1
H H1B 0.7134 0.0647 0.3811 0.034 Uiso calc R 1 1
C C2 0.8317(3) -0.2201(7) 0.3903(2) 0.0263(8) Uani d . 1 1
C C3 0.7219(3) 0.3149(7) 0.2293(3) 0.0287(9) Uani d . 1 1
C C4 0.6016(3) 0.3498(7) 0.2148(3) 0.0299(8) Uani d . 1 1
H H4 0.5662 0.2610 0.2510 0.036 Uiso calc R 1 1
C C5 0.5347(3) 0.5185(6) 0.1457(2) 0.0278(11) Uani d . 1 1
H H5 0.4537 0.5432 0.1353 0.033 Uiso calc R 1 1
C C6 0.5877(3) 0.6509(7) 0.0921(2) 0.0248(8) Uani d . 1 1
C C7 0.7089(3) 0.6174(7) 0.1081(3) 0.0312(9) Uani d . 1 1
H H7 0.7450 0.7081 0.0728 0.037 Uiso calc R 1 1
C C8 0.7754(3) 0.4480(16) 0.1770(2) 0.0318(8) Uani d . 1 1
H H8 0.8567 0.4240 0.1880 0.038 Uiso calc R 1 1

loop_
_atom_site_aniso_label
_atom_site_aniso_U_11
_atom_site_aniso_U_22
_atom_site_aniso_U_33
_atom_site_aniso_U_12
_atom_site_aniso_U_13
_atom_site_aniso_U_23
Cd1 0.02314(18) 0.02072(17) 0.0399(2) 0.000 0.01196(14) 0.000
S1 0.0293(7) 0.0238(6) 0.0259(7) 0.000 0.0104(6) 0.000
O1 0.0261(15) 0.0370(16) 0.0488(17) 0.0028(12) 0.0121(13) 0.0190(14)
O2 0.0236(14) 0.0289(14) 0.0338(14) -0.0016(11) 0.0093(11) 0.0018(12)
O3 0.0250(14) 0.0341(16) 0.0397(15) 0.0016(11) 0.0121(12) 0.0111(12)
O4 0.0321(16) 0.0350(17) 0.082(2) -0.0108(13) 0.0322(15) -0.0233(15)
O5 0.0391(13) 0.031(2) 0.0373(12) 0.0036(16) 0.0152(10) -0.0078(15)
C1 0.0239(16) 0.028(2) 0.0323(16) 0.008(3) 0.0082(13) 0.006(3)
C2 0.022(2) 0.0256(19) 0.0265(19) -0.0037(15) 0.0030(16) -0.0013(16)
C3 0.027(2) 0.027(2) 0.0281(19) -0.0019(16) 0.0057(17) 0.0037(16)
C4 0.029(2) 0.033(2) 0.029(2) -0.0018(16) 0.0119(18) 0.0063(15)
C5 0.0245(18) 0.028(3) 0.0309(18) 0.0018(14) 0.0099(15) 0.0016(14)
C6 0.026(2) 0.0250(19) 0.0223(18) -0.0019(15) 0.0073(15) -0.0029(16)
C7 0.031(2) 0.036(2) 0.031(2) -0.0013(17) 0.0156(18) 0.0018(17)
C8 0.0247(16) 0.035(2) 0.0379(18) -0.001(3) 0.0145(13) 0.005(3)

loop_
_atom_type_symbol
_atom_type_description
_atom_type_scat_dispersion_real
_atom_type_scat_dispersion_imag
_atom_type_scat_source
C C 0.0033 0.0016 'International Tables Vol C Tables 4.2.6.8 and 6.1.1.4'
H H 0.0000 0.0000 'International Tables Vol C Tables 4.2.6.8 and 6.1.1.4'
O O 0.0106 0.0060 'International Tables Vol C Tables 4.2.6.8 and 6.1.1.4'
Cd Cd -0.8075 1.2024 'International Tables Vol C Tables 4.2.6.8 and 6.1.1.4'
S S 0.1246 0.1234 'International Tables Vol C Tables 4.2.6.8 and 6.1.1.4'

loop_
_geom_angle_atom_site_label_1
_geom_angle_atom_site_label_2
_geom_angle_atom_site_label_3
_geom_angle_site_symmetry_1
_geom_angle_site_symmetry_3
_geom_angle
_geom_angle_publ_flag
O4 Cd1 O4 2_756 . 95.33(15) ?
O4 Cd1 O2 2_756 2_756 101.35(10) ?
O4 Cd1 O2 . 2_756 141.27(9) ?
O4 Cd1 O2 2_756 . 141.27(9) ?
O4 Cd1 O2 . . 101.35(10) ?
O2 Cd1 O2 2_756 . 87.01(13) ?
O4 Cd1 O3 2_756 2_756 125.27(10) ?
O4 Cd1 O3 . 2_756 86.56(9) ?
O2 Cd1 O3 2_756 2_756 55.32(8) ?
O2 Cd1 O3 . 2_756 90.67(9) ?
O4 Cd1 O3 2_756 . 86.56(9) ?
O4 Cd1 O3 . . 125.27(10) ?
O2 Cd1 O3 2_756 . 90.67(9) ?
O2 Cd1 O3 . . 55.32(8) y
O3 Cd1 O3 2_756 . 134.81(13) ?
O5 S1 O5 . 2_655 119.3(4) ?
O5 S1 C6 . 2_655 107.61(17) ?
O5 S1 C6 2_655 2_655 109.06(16) ?
O5 S1 C6 . . 109.06(16) ?
O5 S1 C6 2_655 . 107.61(17) ?
C6 S1 C6 2_655 . 103.0(2) ?
C3 O1 C1 . . 116.7(3) ?
C2 O2 Cd1 . . 92.9(2) ?
C2 O3 Cd1 . . 89.3(2) ?
Cd1 O4 H10 . . 136.1 ?
Cd1 O4 H9 . . 116.7 ?
H10 O4 H9 . . 106.5 ?
O1 C1 C2 . . 110.3(3) ?
O1 C1 H1A . . 109.6 ?
C2 C1 H1A . . 109.6 ?
O1 C1 H1B . . 109.6 ?
C2 C1 H1B . . 109.6 ?
H1A C1 H1B . . 108.1 ?
O3 C2 O2 . . 122.2(3) ?
O3 C2 C1 . . 117.5(3) ?
O2 C2 C1 . . 120.3(3) ?
O1 C3 C8 . . 114.5(4) ?
O1 C3 C4 . . 124.7(4) ?
C8 C3 C4 . . 120.8(4) ?
C5 C4 C3 . . 119.1(3) ?
C5 C4 H4 . . 120.4 ?
C3 C4 H4 . . 120.4 ?
C4 C5 C6 . . 120.3(3) ?
C4 C5 H5 . . 119.8 ?
C6 C5 H5 . . 119.8 ?
C5 C6 C7 . . 120.2(3) ?
C5 C6 S1 . . 120.0(3) ?
C7 C6 S1 . . 119.8(3) ?
C8 C7 C6 . . 119.3(3) ?
C8 C7 H7 . . 120.3 ?
C6 C7 H7 . . 120.3 ?
C3 C8 C7 . . 120.2(3) ?
C3 C8 H8 . . 119.9 ?
C7 C8 H8 . . 119.9 ?

loop_
_geom_bond_atom_site_label_1
_geom_bond_atom_site_label_2
_geom_bond_site_symmetry_2
_geom_bond_distance
_geom_bond_publ_flag
Cd1 O4 2_756 2.183(3) ?
Cd1 O4 . 2.183(3) y
Cd1 O2 2_756 2.323(3) ?
Cd1 O2 . 2.323(3) y
Cd1 O3 2_756 2.405(2) ?
Cd1 O3 . 2.405(2) y
S1 O5 . 1.439(3) ?
S1 O5 2_655 1.439(3) ?
S1 C6 2_655 1.762(4) ?
S1 C6 . 1.762(4) ?
O1 C3 . 1.369(5) ?
O1 C1 . 1.407(6) ?
O2 C2 . 1.259(4) ?
O3 C2 . 1.249(4) ?
O4 H10 . 0.8499 ?
O4 H9 . 0.8500 ?
C1 C2 . 1.518(6) ?
C1 H1A . 0.9700 ?
C1 H1B . 0.9700 ?
C3 C8 . 1.375(6) ?
C3 C4 . 1.383(5) ?
C4 C5 . 1.382(5) ?
C4 H4 . 0.9300 ?
C5 C6 . 1.383(5) ?
C5 H5 . 0.9300 ?
C6 C7 . 1.387(5) ?
C7 C8 . 1.382(7) ?
C7 H7 . 0.9300 ?
C8 H8 . 0.9300 ?

loop_
_geom_hbond_atom_site_label_D
_geom_hbond_atom_site_label_H
_geom_hbond_atom_site_label_A
_geom_hbond_site_symmetry_A
_geom_hbond_distance_DH
_geom_hbond_distance_HA
_geom_hbond_distance_DA
_geom_hbond_angle_DHA
O4 H9 O2 1_545 0.85 1.87 2.691(4) 163
O4 H10 O3 3_545 0.85 1.87 2.699(3) 164

loop_
_geom_torsion_atom_site_label_1
_geom_torsion_atom_site_label_2
_geom_torsion_atom_site_label_3
_geom_torsion_atom_site_label_4
_geom_torsion_site_symmetry_1
_geom_torsion
O4 Cd1 O2 C2 2_756 14.8(3)
O4 Cd1 O2 C2 . 128.5(2)
O2 Cd1 O2 C2 2_756 -89.6(2)
O3 Cd1 O2 C2 2_756 -144.9(2)
O3 Cd1 O2 C2 . 3.3(2)
C2 Cd1 O2 C2 2_756 -117.5(2)
O4 Cd1 O3 C2 2_756 -176.1(2)
O4 Cd1 O3 C2 . -82.0(2)
O2 Cd1 O3 C2 2_756 82.6(2)
O2 Cd1 O3 C2 . -3.3(2)
O3 Cd1 O3 C2 2_756 44.85(19)
C2 Cd1 O3 C2 2_756 65.7(3)
C3 O1 C1 C2 . 169.6(3)
Cd1 O3 C2 O2 . 5.9(3)
Cd1 O3 C2 C1 . -173.9(3)
Cd1 O2 C2 O3 . -6.1(4)
Cd1 O2 C2 C1 . 173.7(3)
O1 C1 C2 O3 . 173.0(3)
O1 C1 C2 O2 . -6.7(5)
C1 O1 C3 C8 . -169.3(4)
C1 O1 C3 C4 . 9.8(6)
O1 C3 C4 C5 . -178.2(3)
C8 C3 C4 C5 . 0.9(6)
C3 C4 C5 C6 . -0.1(5)
C4 C5 C6 C7 . -0.8(5)
C4 C5 C6 S1 . 176.8(3)
O5 S1 C6 C5 . 41.8(3)
O5 S1 C6 C5 2_655 172.5(3)
C6 S1 C6 C5 2_655 -72.3(3)
O5 S1 C6 C7 . -140.6(3)
O5 S1 C6 C7 2_655 -9.9(4)
C6 S1 C6 C7 2_655 105.2(3)
C5 C6 C7 C8 . 1.0(6)
S1 C6 C7 C8 . -176.6(4)
O1 C3 C8 C7 . 178.4(5)
C4 C3 C8 C7 . -0.7(8)
C6 C7 C8 C3 . -0.2(8)
